data_7151125
loop_
_publ_author_name
'McGowan, Craig A.'
'Schmieder, Ann-Kathrin'
'Roberts, Lee'
'Greaney, Michael F.'

_publ_section_title
;
 Synthesis of the guanacastepene A-B hydrazulene ring system through
 photochemical ring transposition.
;
_journal_issue 10
_journal_name_full 'Organic &amp; biomolecular chemistry'
_journal_page_first 1522
_journal_page_last 1524
_journal_paper_doi 10.1039/b704865c
_journal_volume 5
_journal_year 2007
_chemical_formula_moiety 'C13 H18 O3'
_chemical_formula_sum 'C13 H18 O3'
_chemical_formula_weight 222.28
_space_group_IT_number 14
_symmetry_cell_setting monoclinic
_symmetry_space_group_name_Hall '-P 2ybc'
_symmetry_space_group_name_H-M 'P 1 21/c 1'
_atom_sites_solution_hydrogens geom
_atom_sites_solution_primary direct
_audit_creation_date 04-10-11
_audit_creation_method CRYSTALS_ver_12.39
_cell_angle_alpha 90
_cell_angle_beta 91.465(2)
_cell_angle_gamma 90
_cell_formula_units_Z 8
_cell_length_a 6.0186(2)
_cell_length_b 14.4410(4)
_cell_length_c 26.8635(8)
_cell_measurement_reflns_used 3167
_cell_measurement_temperature 150
_cell_measurement_theta_max 27
_cell_measurement_theta_min 3
_cell_volume 2334.07(12)
_computing_cell_refinement 'SAINT (Siemens ,1995)'
_computing_data_collection 'SMART (Siemens, 1993)'
_computing_data_reduction 'SAINT (Siemens ,1995)'
_computing_molecular_graphics 'CAMERON (Watkin et al 1996)'
_computing_publication_material 'CRYSTALS (Betteridge et al 2003)'
_computing_structure_refinement 'CRYSTALS (Betteridge et al 2003)'
_computing_structure_solution 'SIR92 (Altomare et al, 1994)'
_diffrn_ambient_temperature 150
_diffrn_measured_fraction_theta_full 0.998
_diffrn_measured_fraction_theta_max 0.998
_diffrn_measurement_device_type 'Bruker SMART'
_diffrn_measurement_method '\f & \w scans'
_diffrn_radiation_monochromator graphite
_diffrn_radiation_type 'Mo K\a'
_diffrn_radiation_wavelength 0.71073
_diffrn_reflns_av_R_equivalents 0.029
_diffrn_reflns_limit_h_max 7
_diffrn_reflns_limit_h_min -7
_diffrn_reflns_limit_k_max 18
_diffrn_reflns_limit_k_min -18
_diffrn_reflns_limit_l_max 33
_diffrn_reflns_limit_l_min -34
_diffrn_reflns_number 16695
_diffrn_reflns_theta_full 26.935
_diffrn_reflns_theta_max 26.935
_diffrn_reflns_theta_min 1.601
_diffrn_standards_number 0
_exptl_absorpt_coefficient_mu 0.089
_exptl_absorpt_correction_T_max 0.99
_exptl_absorpt_correction_T_min 0.81
_exptl_absorpt_correction_type multi-scan
_exptl_absorpt_process_details 'SADABS (Siemens, 1996)'
_exptl_crystal_colour colourless
_exptl_crystal_density_diffrn 1.265
_exptl_crystal_description plate
_exptl_crystal_F_000 960
_exptl_crystal_size_max 0.53
_exptl_crystal_size_mid 0.13
_exptl_crystal_size_min 0.09
_refine_diff_density_max 0.54
_refine_diff_density_min -0.48
_refine_ls_extinction_method None
_refine_ls_goodness_of_fit_ref 0.8325
_refine_ls_hydrogen_treatment noref
_refine_ls_matrix_type full
_refine_ls_number_parameters 289
_refine_ls_number_reflns 5050
_refine_ls_number_restraints 0
_refine_ls_R_factor_all 0.0928
_refine_ls_R_factor_gt 0.0553
_refine_ls_shift/su_max 0.000409
_refine_ls_structure_factor_coef Fsqd
_refine_ls_weighting_details
;
p=P(6)*max(Fo^2^,0) + (1-P(6))Fc^2^
Method = SHELXL 97 (Sheldrick,1997)
W= 1. / '[Sigma^2^(F*)+(P(1)p)^2^+P(2)p+P(4)+P(5)Sin(theta)']
P(i) are: 0.216E-01 0.00 0.00 0.00 0.00 0.333
;
_refine_ls_weighting_scheme calc
_refine_ls_wR_factor_all 0.1060
_refine_ls_wR_factor_gt 0.0911
_refine_ls_wR_factor_ref 0.1060
_reflns_limit_h_max 7
_reflns_limit_h_min -7
_reflns_limit_k_max 18
_reflns_limit_k_min 0
_reflns_limit_l_max 34
_reflns_limit_l_min 0
_reflns_number_gt 3264
_reflns_number_total 5050
_reflns_threshold_expression I>2.00u(I)
_oxford_diffrn_Wilson_B_factor 1.84
_oxford_diffrn_Wilson_scale 2.63
_oxford_refine_ls_scale 0.6548(10)
_oxford_structure_analysis_title 'cm137a in P2(1)/c'
_cod_data_source_file b704865c.txt
_cod_data_source_block CRYSTALS_cif
_cod_depositor_comments
;
The following automatic conversions were performed:
'_symmetry_cell_setting' value 'Monoclinic' changed to 'monoclinic'
according to '/home/saulius/struct/CIF-dictionaries/cif_core.dic'
dictionary named 'cif_core.dic' version 2.4.1 from 2010-06-29.

Automatic conversion script
Id: cif_fix_enum 1527 2010-12-29 10:47:43Z saulius 
;
_cod_original_sg_symbol_H-M 'P 1 21/c 1 '
_cod_database_code 7151125

loop_
_symmetry_equiv_pos_as_xyz
x,y,z
-x,-y,-z
-x,y+1/2,-z+1/2
x,-y+1/2,z+1/2

loop_
_atom_site_label
_atom_site_type_symbol
_atom_site_fract_x
_atom_site_fract_y
_atom_site_fract_z
_atom_site_U_iso_or_equiv
_atom_site_occupancy
_atom_site_adp_type
_atom_site_refinement_flags_posn
_atom_site_refinement_flags_adp
_atom_site_refinement_flags_occupancy
_atom_site_disorder_assembly
_atom_site_disorder_group
_atom_site_attached_hydrogens
C11 C 1.3493(4) 0.16717(17) 1.00948(8) 0.0253 1.0000 Uani . . . . . .
C12 C 1.2625(4) 0.26197(16) 0.99649(8) 0.0229 1.0000 Uani . . . . . .
C13 C 1.0312(4) 0.25963(16) 0.97137(8) 0.0198 1.0000 Uani . . . . . .
C14 C 1.0232(3) 0.19454(15) 0.92493(8) 0.0179 1.0000 Uani . . . . . .
C15 C 0.7776(4) 0.17465(17) 0.90999(9) 0.0269 1.0000 Uani . . . . . .
C16 C 0.7453(4) 0.09779(18) 0.87141(9) 0.0294 1.0000 Uani . . . . . .
C17 C 0.8495(4) 0.00860(17) 0.89006(9) 0.0310 1.0000 Uani . . . . . .
C18 C 1.0961(4) 0.02342(17) 0.90241(9) 0.0298 1.0000 Uani . . . . . .
C110 C 1.2733(4) 0.09145(16) 0.97757(9) 0.0246 1.0000 Uani . . . . . .
C111 C 0.9635(4) 0.35776(16) 0.95762(9) 0.0241 1.0000 Uani . . . . . .
C112 C 0.6635(4) 0.45857(18) 0.94071(11) 0.0390 1.0000 Uani . . . . . .
C113 C 1.1422(4) 0.23914(17) 0.88085(9) 0.0267 1.0000 Uani . . . . . .
C19 C 1.1360(4) 0.10302(16) 0.93794(8) 0.0213 1.0000 Uani . . . . . .
C21 C 0.4104(4) 0.14857(16) 0.75401(8) 0.0229 1.0000 Uani . . . . . .
C22 C 0.5018(4) 0.23793(16) 0.77523(8) 0.0216 1.0000 Uani . . . . . .
C23 C 0.7254(4) 0.26416(15) 0.75357(8) 0.0185 1.0000 Uani . . . . . .
C24 C 0.7166(4) 0.26805(15) 0.69546(8) 0.0184 1.0000 Uani . . . . . .
C25 C 0.9559(4) 0.27121(17) 0.67598(9) 0.0258 1.0000 Uani . . . . . .
C26 C 0.9754(4) 0.25386(17) 0.62007(9) 0.0294 1.0000 Uani . . . . . .
C27 C 0.8752(5) 0.16007(17) 0.60649(9) 0.0319 1.0000 Uani . . . . . .
C28 C 0.6333(4) 0.15763(17) 0.62153(9) 0.0302 1.0000 Uani . . . . . .
C29 C 0.6014(4) 0.18057(15) 0.67570(8) 0.0200 1.0000 Uani . . . . . .
C210 C 0.4721(4) 0.12647(16) 0.70321(8) 0.0227 1.0000 Uani . . . . . .
C211 C 0.8027(4) 0.35414(16) 0.77841(8) 0.0215 1.0000 Uani . . . . . .
C212 C 1.1027(4) 0.45755(17) 0.79152(11) 0.0371 1.0000 Uani . . . . . .
C213 C 0.5841(4) 0.35365(16) 0.67721(8) 0.0250 1.0000 Uani . . . . . .
H110 H 1.3263 0.0274 0.9856 0.0294 1.0000 Uiso . . . . . .
H111 H 1.2544 0.2992 1.0278 0.0275 1.0000 Uiso . . . . . .
H112 H 1.3678 0.2922 0.9733 0.0275 1.0000 Uiso . . . . . .
H113 H 0.4975 0.4599 0.9414 0.0468 1.0000 Uiso . . . . . .
H114 H 0.7126 0.4706 0.9060 0.0468 1.0000 Uiso . . . . . .
H115 H 0.7258 0.5074 0.9635 0.0468 1.0000 Uiso . . . . . .
H116 H 1.0882 0.4558 0.8285 0.0444 1.0000 Uiso . . . . . .
H117 H 1.0165 0.5112 0.7776 0.0444 1.0000 Uiso . . . . . .
H118 H 1.2629 0.4644 0.7832 0.0444 1.0000 Uiso . . . . . .
H119 H 0.6574 0.4112 0.6903 0.0300 1.0000 Uiso . . . . . .
H120 H 0.4289 0.3501 0.6895 0.0300 1.0000 Uiso . . . . . .
H121 H 0.5801 0.3551 0.6400 0.0300 1.0000 Uiso . . . . . .
H122 H 1.1332 0.1966 0.8515 0.0321 1.0000 Uiso . . . . . .
H123 H 1.0689 0.2993 0.8721 0.0321 1.0000 Uiso . . . . . .
H124 H 1.3016 0.2504 0.8904 0.0321 1.0000 Uiso . . . . . .
H131 H 0.9237 0.2355 0.9960 0.0238 1.0000 Uiso . . . . . .
H151 H 0.6975 0.1565 0.9406 0.0322 1.0000 Uiso . . . . . .
H152 H 0.7111 0.2328 0.8960 0.0322 1.0000 Uiso . . . . . .
H161 H 0.5827 0.0877 0.8650 0.0351 1.0000 Uiso . . . . . .
H162 H 0.8168 0.1166 0.8398 0.0351 1.0000 Uiso . . . . . .
H171 H 0.7726 -0.0121 0.9207 0.0371 1.0000 Uiso . . . . . .
H172 H 0.8330 -0.0400 0.8637 0.0371 1.0000 Uiso . . . . . .
H181 H 1.1577 -0.0344 0.9179 0.0356 1.0000 Uiso . . . . . .
H182 H 1.1748 0.0365 0.8708 0.0356 1.0000 Uiso . . . . . .
H210 H 0.4146 0.0676 0.6881 0.0272 1.0000 Uiso . . . . . .
H221 H 0.5212 0.2309 0.8121 0.0259 1.0000 Uiso . . . . . .
H222 H 0.3930 0.2887 0.7677 0.0259 1.0000 Uiso . . . . . .
H231 H 0.8342 0.2148 0.7636 0.0222 1.0000 Uiso . . . . . .
H251 H 1.0191 0.3338 0.6836 0.0310 1.0000 Uiso . . . . . .
H252 H 1.0455 0.2230 0.6941 0.0310 1.0000 Uiso . . . . . .
H261 H 1.1357 0.2547 0.6112 0.0354 1.0000 Uiso . . . . . .
H262 H 0.8940 0.3036 0.6012 0.0354 1.0000 Uiso . . . . . .
H271 H 0.9597 0.1101 0.6244 0.0385 1.0000 Uiso . . . . . .
H272 H 0.8839 0.1501 0.5697 0.0385 1.0000 Uiso . . . . . .
H281 H 0.5735 0.0941 0.6150 0.0363 1.0000 Uiso . . . . . .
H282 H 0.5480 0.2035 0.6007 0.0363 1.0000 Uiso . . . . . .
O11 O 1.4886(3) 0.15549(13) 1.04302(6) 0.0364 1.0000 Uani . . . . . .
O12 O 1.0907(3) 0.41920(12) 0.94793(7) 0.0379 1.0000 Uani . . . . . .
O13 O 0.7428(3) 0.36852(11) 0.95691(6) 0.0300 1.0000 Uani . . . . . .
O21 O 0.2818(3) 0.10058(12) 0.77737(6) 0.0362 1.0000 Uani . . . . . .
O22 O 0.6887(3) 0.40186(12) 0.80403(6) 0.0336 1.0000 Uani . . . . . .
O23 O 1.0165(3) 0.37218(11) 0.77012(6) 0.0286 1.0000 Uani . . . . . .

loop_
_atom_site_aniso_label
_atom_site_aniso_U_11
_atom_site_aniso_U_22
_atom_site_aniso_U_33
_atom_site_aniso_U_23
_atom_site_aniso_U_13
_atom_site_aniso_U_12
C11 0.0236(12) 0.0299(14) 0.0225(12) 0.0034(11) 0.0000(10) 0.0005(11)
C12 0.0244(12) 0.0230(13) 0.0213(12) -0.0027(10) -0.0003(9) -0.0017(10)
C13 0.0196(11) 0.0218(12) 0.0180(11) -0.0013(10) 0.0032(9) 0.0008(10)
C14 0.0170(11) 0.0202(12) 0.0164(11) -0.0001(9) 0.0007(9) 0.0025(9)
C15 0.0201(12) 0.0289(14) 0.0315(14) -0.0024(11) -0.0030(10) 0.0034(11)
C16 0.0239(12) 0.0321(14) 0.0318(14) -0.0031(12) -0.0058(10) -0.0012(11)
C17 0.0365(15) 0.0246(14) 0.0316(14) -0.0061(11) -0.0050(11) -0.0026(12)
C18 0.0326(14) 0.0237(14) 0.0327(14) -0.0056(11) -0.0051(11) 0.0053(11)
C110 0.0245(12) 0.0194(12) 0.0297(13) 0.0043(10) -0.0032(10) 0.0031(10)
C111 0.0237(12) 0.0226(13) 0.0260(13) -0.0035(10) 0.0034(10) 0.0003(10)
C112 0.0278(14) 0.0236(14) 0.066(2) 0.0050(14) 0.0013(13) 0.0088(12)
C113 0.0315(13) 0.0263(13) 0.0225(12) 0.0004(10) 0.0042(10) -0.0022(11)
C19 0.0195(11) 0.0215(12) 0.0231(12) 0.0010(10) 0.0031(9) 0.0001(10)
C21 0.0190(11) 0.0245(13) 0.0253(12) 0.0043(10) 0.0002(9) -0.0008(10)
C22 0.0213(11) 0.0230(13) 0.0205(11) 0.0002(10) 0.0024(9) 0.0001(10)
C23 0.0190(11) 0.0175(12) 0.0192(11) 0.0007(9) 0.0001(9) 0.0017(9)
C24 0.0189(11) 0.0175(12) 0.0188(11) 0.0020(9) -0.0002(9) -0.0011(9)
C25 0.0221(12) 0.0307(14) 0.0247(12) -0.0012(11) 0.0013(10) -0.0014(11)
C26 0.0295(13) 0.0335(15) 0.0254(13) -0.0002(11) 0.0067(10) -0.0054(12)
C27 0.0451(16) 0.0282(14) 0.0230(13) -0.0019(11) 0.0107(11) 0.0020(13)
C28 0.0416(15) 0.0283(14) 0.0207(12) -0.0025(11) -0.0004(11) -0.0075(12)
C29 0.0184(11) 0.0202(12) 0.0211(12) 0.0003(10) -0.0033(9) 0.0028(9)
C210 0.0223(12) 0.0205(12) 0.0252(12) -0.0008(10) -0.0012(9) -0.0004(10)
C211 0.0226(12) 0.0221(12) 0.0196(11) 0.0019(10) -0.0019(9) 0.0002(10)
C212 0.0291(14) 0.0230(14) 0.0590(19) -0.0090(13) -0.0034(13) -0.0060(12)
C213 0.0282(13) 0.0217(13) 0.0250(12) 0.0047(10) -0.0022(10) 0.0010(11)
O11 0.0373(11) 0.0399(11) 0.0312(10) 0.0015(9) -0.0145(8) 0.0031(9)
O12 0.0260(10) 0.0247(10) 0.0633(14) 0.0053(9) 0.0039(9) -0.0018(8)
O13 0.0240(9) 0.0216(9) 0.0445(11) 0.0043(8) 0.0019(8) 0.0047(8)
O21 0.0414(11) 0.0356(11) 0.0321(10) 0.0006(9) 0.0096(8) -0.0163(9)
O22 0.0331(10) 0.0288(10) 0.0393(11) -0.0123(8) 0.0079(8) -0.0008(8)
O23 0.0200(8) 0.0248(9) 0.0408(10) -0.0097(8) -0.0012(7) -0.0036(7)

loop_
_atom_type_symbol
_atom_type_scat_dispersion_real
_atom_type_scat_dispersion_imag
_atom_type_scat_Cromer_Mann_a1
_atom_type_scat_Cromer_Mann_b1
_atom_type_scat_Cromer_Mann_a2
_atom_type_scat_Cromer_Mann_b2
_atom_type_scat_Cromer_Mann_a3
_atom_type_scat_Cromer_Mann_b3
_atom_type_scat_Cromer_Mann_a4
_atom_type_scat_Cromer_Mann_b4
_atom_type_scat_Cromer_Mann_c
_atom_type_scat_source
C 0.0033 0.0016 2.3100 20.8439 1.0200 10.2075 1.5886 0.5687 0.8650 51.6512 0.2156 'International Tables Vol C 4.2.6.8 and 6.1.1.4'
H 0.0000 0.0000 0.4930 10.5109 0.3229 26.1257 0.1402 3.1424 0.0408 57.7998 0.0030 'International Tables Vol C 4.2.6.8 and 6.1.1.4'
O 0.0106 0.0060 3.0485 13.2771 2.2868 5.7011 1.5463 0.3239 0.8670 32.9089 0.2508 'International Tables Vol C 4.2.6.8 and 6.1.1.4'

loop_
_geom_angle_atom_site_label_1
_geom_angle_site_symmetry_1
_geom_angle_atom_site_label_2
_geom_angle_site_symmetry_2
_geom_angle_atom_site_label_3
_geom_angle_site_symmetry_3
_geom_angle
_geom_angle_publ_flag
C12 . C11 . C110 . 116.4(2) yes
C12 . C11 . O11 . 121.5(2) yes
C110 . C11 . O11 . 121.9(2) yes
C11 . C12 . C13 . 112.88(19) yes
C11 . C12 . H111 . 108.612 no
C13 . C12 . H111 . 108.612 no
C11 . C12 . H112 . 108.614 no
C13 . C12 . H112 . 108.613 no
H111 . C12 . H112 . 109.467 no
C12 . C13 . C14 . 111.99(17) yes
C12 . C13 . C111 . 108.78(19) yes
C14 . C13 . C111 . 111.41(18) yes
C12 . C13 . H131 . 108.181 no
C14 . C13 . H131 . 108.179 no
C111 . C13 . H131 . 108.179 no
C13 . C14 . C15 . 109.18(17) yes
C13 . C14 . C113 . 110.91(18) yes
C15 . C14 . C113 . 109.73(18) yes
C13 . C14 . C19 . 109.55(18) yes
C15 . C14 . C19 . 108.40(19) yes
C113 . C14 . C19 . 109.04(17) yes
C14 . C15 . C16 . 114.50(19) yes
C14 . C15 . H151 . 108.201 no
C16 . C15 . H151 . 108.201 no
C14 . C15 . H152 . 108.201 no
C16 . C15 . H152 . 108.199 no
H151 . C15 . H152 . 109.466 no
C15 . C16 . C17 . 110.5(2) yes
C15 . C16 . H161 . 109.224 no
C17 . C16 . H161 . 109.222 no
C15 . C16 . H162 . 109.222 no
C17 . C16 . H162 . 109.222 no
H161 . C16 . H162 . 109.469 no
C16 . C17 . C18 . 110.2(2) yes
C16 . C17 . H171 . 109.296 no
C18 . C17 . H171 . 109.295 no
C16 . C17 . H172 . 109.296 no
C18 . C17 . H172 . 109.297 no
H171 . C17 . H172 . 109.468 no
C17 . C18 . C19 . 112.5(2) yes
C17 . C18 . H181 . 108.721 no
C19 . C18 . H181 . 108.723 no
C17 . C18 . H182 . 108.721 no
C19 . C18 . H182 . 108.723 no
H181 . C18 . H182 . 109.465 no
C11 . C110 . C19 . 123.5(2) yes
C11 . C110 . H110 . 118.261 no
C19 . C110 . H110 . 118.262 no
C13 . C111 . O12 . 124.9(2) yes
C13 . C111 . O13 . 111.9(2) yes
O12 . C111 . O13 . 123.2(2) yes
H113 . C112 . H114 . 109.477 no
H113 . C112 . H115 . 109.476 no
H114 . C112 . H115 . 109.474 no
H113 . C112 . O13 . 109.468 no
H114 . C112 . O13 . 109.467 no
H115 . C112 . O13 . 109.466 no
C14 . C113 . H122 . 109.466 no
C14 . C113 . H123 . 109.466 no
H122 . C113 . H123 . 109.475 no
C14 . C113 . H124 . 109.467 no
H122 . C113 . H124 . 109.477 no
H123 . C113 . H124 . 109.476 no
C14 . C19 . C18 . 117.0(2) yes
C14 . C19 . C110 . 123.5(2) yes
C18 . C19 . C110 . 119.5(2) yes
C22 . C21 . C210 . 116.19(19) yes
C22 . C21 . O21 . 121.3(2) yes
C210 . C21 . O21 . 122.4(2) yes
C21 . C22 . C23 . 112.61(18) yes
C21 . C22 . H221 . 108.682 no
C23 . C22 . H221 . 108.682 no
C21 . C22 . H222 . 108.682 no
C23 . C22 . H222 . 108.682 no
H221 . C22 . H222 . 109.466 no
C22 . C23 . C24 . 112.46(18) yes
C22 . C23 . C211 . 107.82(18) yes
C24 . C23 . C211 . 114.08(18) yes
C22 . C23 . H231 . 107.389 no
C24 . C23 . H231 . 107.390 no
C211 . C23 . H231 . 107.389 no
C23 . C24 . C25 . 109.36(18) yes
C23 . C24 . C29 . 108.70(17) yes
C25 . C24 . C29 . 108.97(18) yes
C23 . C24 . C213 . 110.50(18) yes
C25 . C24 . C213 . 110.31(18) yes
C29 . C24 . C213 . 108.96(18) yes
C24 . C25 . C26 . 115.02(19) yes
C24 . C25 . H251 . 108.068 no
C26 . C25 . H251 . 108.068 no
C24 . C25 . H252 . 108.069 no
C26 . C25 . H252 . 108.069 no
H251 . C25 . H252 . 109.468 no
C25 . C26 . C27 . 109.93(19) yes
C25 . C26 . H261 . 109.356 no
C27 . C26 . H261 . 109.358 no
C25 . C26 . H262 . 109.357 no
C27 . C26 . H262 . 109.356 no
H261 . C26 . H262 . 109.467 no
C26 . C27 . C28 . 109.4(2) yes
C26 . C27 . H271 . 109.480 no
C28 . C27 . H271 . 109.483 no
C26 . C27 . H272 . 109.482 no
C28 . C27 . H272 . 109.485 no
H271 . C27 . H272 . 109.466 no
C27 . C28 . C29 . 113.4(2) yes
C27 . C28 . H281 . 108.480 no
C29 . C28 . H281 . 108.482 no
C27 . C28 . H282 . 108.479 no
C29 . C28 . H282 . 108.482 no
H281 . C28 . H282 . 109.467 no
C24 . C29 . C28 . 116.62(19) yes
C24 . C29 . C210 . 123.7(2) yes
C28 . C29 . C210 . 119.6(2) yes
C21 . C210 . C29 . 123.7(2) yes
C21 . C210 . H210 . 118.166 no
C29 . C210 . H210 . 118.170 no
C23 . C211 . O22 . 124.5(2) yes
C23 . C211 . O23 . 112.12(19) yes
O22 . C211 . O23 . 123.4(2) yes
H116 . C212 . H117 . 109.476 no
H116 . C212 . H118 . 109.475 no
H117 . C212 . H118 . 109.476 no
H116 . C212 . O23 . 109.467 no
H117 . C212 . O23 . 109.467 no
H118 . C212 . O23 . 109.467 no
C24 . C213 . H119 . 109.466 no
C24 . C213 . H120 . 109.467 no
H119 . C213 . H120 . 109.476 no
C24 . C213 . H121 . 109.467 no
H119 . C213 . H121 . 109.476 no
H120 . C213 . H121 . 109.477 no
C112 . O13 . C111 . 115.34(19) yes
C212 . O23 . C211 . 115.83(19) yes

loop_
_geom_bond_atom_site_label_1
_geom_bond_site_symmetry_1
_geom_bond_atom_site_label_2
_geom_bond_site_symmetry_2
_geom_bond_distance
_geom_bond_publ_flag
C11 . C12 . 1.503(3) yes
C11 . C110 . 1.456(3) yes
C11 . O11 . 1.227(3) yes
C12 . C13 . 1.531(3) yes
C12 . H111 . 1.000 no
C12 . H112 . 1.000 no
C13 . C14 . 1.562(3) yes
C13 . C111 . 1.518(3) yes
C13 . H131 . 1.000 no
C14 . C15 . 1.549(3) yes
C14 . C113 . 1.540(3) yes
C14 . C19 . 1.522(3) yes
C15 . C16 . 1.528(3) yes
C15 . H151 . 1.000 no
C15 . H152 . 1.000 no
C16 . C17 . 1.512(3) yes
C16 . H161 . 1.000 no
C16 . H162 . 1.000 no
C17 . C18 . 1.528(3) yes
C17 . H171 . 1.000 no
C17 . H172 . 1.000 no
C18 . C19 . 1.509(3) yes
C18 . H181 . 1.000 no
C18 . H182 . 1.000 no
C110 . C19 . 1.341(3) yes
C110 . H110 . 1.000 no
C111 . O12 . 1.204(3) yes
C111 . O13 . 1.337(3) yes
C112 . H113 . 1.000 no
C112 . H114 . 1.000 no
C112 . H115 . 1.000 no
C112 . O13 . 1.448(3) yes
C113 . H122 . 1.000 no
C113 . H123 . 1.000 no
C113 . H124 . 1.000 no
C21 . C22 . 1.509(3) yes
C21 . C210 . 1.459(3) yes
C21 . O21 . 1.224(3) yes
C22 . C23 . 1.528(3) yes
C22 . H221 . 1.000 no
C22 . H222 . 1.000 no
C23 . C24 . 1.562(3) yes
C23 . C211 . 1.528(3) yes
C23 . H231 . 1.000 no
C24 . C25 . 1.546(3) yes
C24 . C29 . 1.530(3) yes
C24 . C213 . 1.544(3) yes
C25 . C26 . 1.530(3) yes
C25 . H251 . 1.000 no
C25 . H252 . 1.000 no
C26 . C27 . 1.523(3) yes
C26 . H261 . 1.000 no
C26 . H262 . 1.000 no
C27 . C28 . 1.521(3) yes
C27 . H271 . 1.000 no
C27 . H272 . 1.000 no
C28 . C29 . 1.509(3) yes
C28 . H281 . 1.000 no
C28 . H282 . 1.000 no
C29 . C210 . 1.338(3) yes
C210 . H210 . 1.000 no
C211 . O22 . 1.202(3) yes
C211 . O23 . 1.337(3) yes
C212 . H116 . 1.000 no
C212 . H117 . 1.000 no
C212 . H118 . 1.000 no
C212 . O23 . 1.451(3) yes
C213 . H119 . 1.000 no
C213 . H120 . 1.000 no
C213 . H121 . 1.000 no
